data_7119645
loop_
_publ_author_name
'Leconte, Nicolas'
'Moutet, Jules'
'Herasymchuk, Khrystyna'
'Clarke, Ryan M.'
'Philouze, Christian'
'Luneau, Dominique'
'Storr, Tim'
'Thomas, Fabrice'

_publ_section_title
;
 Mn(iv) and Mn(v)-radical species supported by the redox non-innocent
 bis(2-amino-3,5-di-tert-butylphenyl)amine pincer ligand.
;
_journal_issue 18
_journal_name_full 'Chemical communications (Cambridge, England)'
_journal_page_first 2764
_journal_page_last 2767
_journal_paper_doi 10.1039/c7cc00516d
_journal_volume 53
_journal_year 2017
_chemical_formula_moiety '2(F6 Sb), C56 H84 Mn N6, 0.5(C10 H24)'
_chemical_formula_sum 'C61 H96 F12 Mn N6 Sb2'
_chemical_formula_weight 1439.88
_chemical_name_systematic
;
 ? 
;
_space_group_crystal_system monoclinic
_space_group_IT_number 15
_space_group_name_Hall '-C 2yc'
_space_group_name_H-M_alt 'C 1 2/c 1'
_symmetry_space_group_name_Hall '-C 2yc'
_symmetry_space_group_name_H-M 'C 1 2/c 1'
_atom_sites_solution_hydrogens geom
_atom_sites_solution_primary direct
_atom_sites_solution_secondary difmap
_audit_creation_date 2015-04-10
_audit_creation_method
;
  Olex2 1.1
  (compiled 2011.11.01 svn.r2039, GUI svn.r3906)
;
_audit_update_record
;
2015-06-15 deposited with the CCDC.
2017-02-10 downloaded from the CCDC.
;
_cell_angle_alpha 90.00
_cell_angle_beta 118.46(3)
_cell_angle_gamma 90.00
_cell_formula_units_Z 4
_cell_length_a 15.525(3)
_cell_length_b 33.075(7)
_cell_length_c 16.286(3)
_cell_measurement_temperature 200
_cell_volume 7352(3)
_computing_cell_refinement 'Bruker Enraf Nonius kappa CCD'
_computing_data_collection Collect
_computing_data_reduction EvalCCD
_computing_molecular_graphics
;
O. V. Dolomanov, L. J. Bourhis, R. J. Gildea, J. A. K. Howard and H. Puschmann,
OLEX2: a complete structure solution, refinement and analysis program.
J. Appl. Cryst. (2009). 42, 339-341.
;
_computing_publication_material
;
O. V. Dolomanov, L. J. Bourhis, R. J. Gildea, J. A. K. Howard and H. Puschmann,
OLEX2: a complete structure solution, refinement and analysis program.
J. Appl. Cryst. (2009). 42, 339-341.
;
_computing_structure_refinement
;
SHELXL, G.M. Sheldrick, Acta Cryst.
2008). A64, 112-122
;
_computing_structure_solution 'SHELXS-97 (Sheldrick, 1990)'
_diffrn_ambient_temperature 200.0
_diffrn_detector 'CCD area detector'
_diffrn_detector_type KappaCCD
_diffrn_measured_fraction_theta_full 0.997
_diffrn_measured_fraction_theta_max 0.997
_diffrn_measurement_device_type 'Bruker AXS enraf nonius KappaCCD'
_diffrn_measurement_method 'Phi and omega scans'
_diffrn_radiation_collimation 'Montel optic'
_diffrn_radiation_detector CCD
_diffrn_radiation_monochromator 'Multilayer mirrors'
_diffrn_radiation_probe x-ray
_diffrn_radiation_type MoK\a
_diffrn_radiation_wavelength 0.71073
_diffrn_reflns_av_R_equivalents 0.0345
_diffrn_reflns_av_unetI/netI 0.0255
_diffrn_reflns_limit_h_max 21
_diffrn_reflns_limit_h_min -21
_diffrn_reflns_limit_k_max 46
_diffrn_reflns_limit_k_min -45
_diffrn_reflns_limit_l_max 22
_diffrn_reflns_limit_l_min -22
_diffrn_reflns_number 58625
_diffrn_reflns_theta_full 29.99
_diffrn_reflns_theta_max 29.99
_diffrn_reflns_theta_min 2.37
_diffrn_source 'Incoatec ISG250'
_diffrn_source_target Mo
_diffrn_source_type 'Microfocus sealed tube'
_exptl_absorpt_coefficient_mu 0.966
_exptl_absorpt_correction_T_max 1
_exptl_absorpt_correction_T_min 0.708652
_exptl_absorpt_correction_type multi-scan
_exptl_absorpt_process_details
;
SADABS-2004/1 (Bruker,2004) was used for absorption correction.
R(int) was 0.0788 before and 0.0397 after correction.
The Ratio of minimum to maximum transmission is 0.7087.
The \l/2 correction factor is 0.0015.
;
_exptl_crystal_colour 'dark black'
_exptl_crystal_colour_modifier dark
_exptl_crystal_colour_primary black
_exptl_crystal_density_diffrn 1.301
_exptl_crystal_density_method 'not measured'
_exptl_crystal_description irregular
_exptl_crystal_F_000 2956
_exptl_crystal_size_max 0.42
_exptl_crystal_size_mid 0.26
_exptl_crystal_size_min 0.21
_refine_diff_density_max 0.859
_refine_diff_density_min -1.449
_refine_diff_density_rms 0.131
_refine_ls_extinction_method none
_refine_ls_goodness_of_fit_ref 1.147
_refine_ls_hydrogen_treatment constr
_refine_ls_matrix_type full
_refine_ls_number_parameters 566
_refine_ls_number_reflns 10701
_refine_ls_number_restraints 389
_refine_ls_restrained_S_all 1.137
_refine_ls_R_factor_all 0.0746
_refine_ls_R_factor_gt 0.0447
_refine_ls_shift/su_max 0.002
_refine_ls_shift/su_mean 0.000
_refine_ls_structure_factor_coef Fsqd
_refine_ls_weighting_details 'calc w=1/[\s^2^(Fo^2^)+(0.0636P)^2^+19.1961P] where P=(Fo^2^+2Fc^2^)/3'
_refine_ls_weighting_scheme calc
_refine_ls_wR_factor_gt 0.1192
_refine_ls_wR_factor_ref 0.1534
_reflns_number_gt 7609
_reflns_number_total 10701
_reflns_threshold_expression >2sigma(I)
_cod_data_source_file c7cc00516d2.cif
_cod_data_source_block nico
_cod_depositor_comments 'Adding full bibliography for 7119644--7119645.cif.'
_cod_database_code 7119645

loop_
_space_group_symop_id
_space_group_symop_operation_xyz
1 'x, y, z'
2 '-x, y, -z+1/2'
3 'x+1/2, y+1/2, z'
4 '-x+1/2, y+1/2, -z+1/2'
5 '-x, -y, -z'
6 'x, -y, z-1/2'
7 '-x+1/2, -y+1/2, -z'
8 'x+1/2, -y+1/2, z-1/2'

loop_
_atom_site_label
_atom_site_type_symbol
_atom_site_fract_x
_atom_site_fract_y
_atom_site_fract_z
_atom_site_U_iso_or_equiv
_atom_site_adp_type
_atom_site_occupancy
_atom_site_symmetry_multiplicity
_atom_site_calc_flag
_atom_site_refinement_flags
_atom_site_disorder_assembly
_atom_site_disorder_group
Sb1 Sb 1.0000 0.5000 0.5000 0.05393(12) Uani 1 2 d S . .
Sb2 Sb 0.2500 0.7500 0.5000 0.05398(12) Uani 1 2 d S . .
Mn1 Mn 1.0000 0.375007(16) 0.7500 0.02484(12) Uani 1 2 d S . .
N2 N 1.0000 0.43275(8) 0.7500 0.0231(5) Uani 1 2 d S . .
N3 N 1.0000 0.31724(8) 0.7500 0.0230(5) Uani 1 2 d S . .
F2 F 0.1460(2) 0.78189(8) 0.41624(19) 0.0856(10) Uani 1 1 d . . .
N1 N 0.86854(18) 0.38484(7) 0.65390(17) 0.0331(5) Uani 1 1 d . A .
H1 H 0.8293 0.3648 0.6226 0.040 Uiso 1 1 calc R . .
F4 F 1.0199(3) 0.46809(8) 0.41606(19) 0.0848(10) Uani 1 1 d . . .
N4 N 1.03542(19) 0.36513(7) 0.65386(17) 0.0334(5) Uani 1 1 d . . .
H4 H 1.0434 0.3852 0.6226 0.040 Uiso 1 1 calc R . .
C10 C 1.0973(2) 0.24526(9) 0.6408(2) 0.0383(6) Uani 1 1 d . . .
F5 F 1.0169(3) 0.45414(8) 0.5737(2) 0.0874(10) Uani 1 1 d . . .
C2 C 0.91187(19) 0.45140(7) 0.69699(17) 0.0255(5) Uani 1 1 d . A .
F3 F 0.1934(2) 0.70410(8) 0.4262(2) 0.0867(10) Uani 1 1 d . . .
C4 C 0.7934(2) 0.50471(9) 0.6408(2) 0.0379(6) Uani 1 1 d . . .
C8 C 1.03509(18) 0.29861(7) 0.69683(17) 0.0254(4) Uani 1 1 d . . .
C1 C 0.8389(2) 0.42295(8) 0.63641(19) 0.0313(5) Uani 1 1 d . . .
C7 C 1.0475(2) 0.32702(8) 0.6362(2) 0.0316(5) Uani 1 1 d . B .
C3 C 0.8861(2) 0.49153(8) 0.70140(19) 0.0301(5) Uani 1 1 d . A .
H3 H 0.9325 0.5095 0.7460 0.036 Uiso 1 1 calc R . .
C9 C 1.0653(2) 0.25857(8) 0.7015(2) 0.0304(5) Uani 1 1 d . B .
H9 H 1.0636 0.2406 0.7463 0.037 Uiso 1 1 calc R . .
F6 F 0.8677(3) 0.48908(14) 0.4343(3) 0.1120(12) Uani 1 1 d . . .
C6B C 0.7416(10) 0.4378(4) 0.5693(13) 0.040(3) Uani 0.71(4) 1 d PU A 2
C12B C 1.0649(16) 0.3112(7) 0.5601(11) 0.042(3) Uani 0.68(3) 1 d PU B 2
C25 C 1.1362(3) 0.20233(10) 0.6458(3) 0.0513(9) Uani 1 1 d . B .
C11B C 1.0899(11) 0.2719(4) 0.5662(10) 0.039(2) Uani 0.68(3) 1 d PU B 2
H11B H 1.1033 0.2609 0.5196 0.047 Uiso 0.68(3) 1 calc PR B 2
C28 C 1.1049(4) 0.17436(11) 0.7008(4) 0.0706(13) Uani 1 1 d . . .
H28A H 1.1350 0.1833 0.7660 0.106 Uiso 1 1 calc R B .
H28B H 1.1260 0.1467 0.6981 0.106 Uiso 1 1 calc R . .
H28C H 1.0334 0.1751 0.6738 0.106 Uiso 1 1 calc R . .
C13 C 0.7599(3) 0.54765(10) 0.6459(3) 0.0503(8) Uani 1 1 d . A .
C15 C 0.8460(3) 0.57562(11) 0.7007(4) 0.0717(14) Uani 1 1 d . . .
H15A H 0.8815 0.5666 0.7658 0.108 Uiso 1 1 calc R A .
H15B H 0.8221 0.6032 0.6983 0.108 Uiso 1 1 calc R . .
H15C H 0.8902 0.5751 0.6733 0.108 Uiso 1 1 calc R . .
C33 C 1.095(2) 0.3429(9) 0.510(2) 0.060(5) Uani 0.32(3) 1 d PU B 1
C5B C 0.7274(11) 0.4778(4) 0.5664(10) 0.041(2) Uani 0.71(4) 1 d PU A 1
H5B H 0.6638 0.4871 0.5230 0.049 Uiso 0.71(4) 1 calc PR A 1
C16 C 0.6966(4) 0.54576(16) 0.6949(5) 0.0879(17) Uani 1 1 d . . .
H16A H 0.6353 0.5315 0.6549 0.132 Uiso 1 1 calc R A .
H16B H 0.6818 0.5733 0.7067 0.132 Uiso 1 1 calc R . .
H16C H 0.7322 0.5313 0.7542 0.132 Uiso 1 1 calc R . .
C21 C 0.6761(11) 0.4109(3) 0.4824(10) 0.065(3) Uani 0.71(4) 1 d PU A 1
C23 C 0.6320(10) 0.3790(4) 0.5188(15) 0.087(4) Uani 0.71(4) 1 d PU A 1
H23A H 0.6845 0.3653 0.5730 0.131 Uiso 0.71(4) 1 calc PR A 1
H23B H 0.5960 0.3591 0.4696 0.131 Uiso 0.71(4) 1 calc PR A 1
H23C H 0.5870 0.3919 0.5373 0.131 Uiso 0.71(4) 1 calc PR A 1
C14 C 0.7019(4) 0.56496(14) 0.5493(4) 0.0834(17) Uani 1 1 d . . .
H14A H 0.7361 0.5595 0.5131 0.125 Uiso 1 1 calc R A .
H14B H 0.6949 0.5942 0.5536 0.125 Uiso 1 1 calc R . .
H14C H 0.6369 0.5524 0.5184 0.125 Uiso 1 1 calc R . .
C26 C 1.0968(5) 0.18506(14) 0.5491(4) 0.0852(17) Uani 1 1 d . . .
H26A H 1.0262 0.1902 0.5136 0.128 Uiso 1 1 calc R B .
H26B H 1.1086 0.1558 0.5532 0.128 Uiso 1 1 calc R . .
H26C H 1.1298 0.1979 0.5174 0.128 Uiso 1 1 calc R . .
C34 C 1.117(3) 0.3183(7) 0.439(2) 0.081(7) Uani 0.32(3) 1 d PU B 1
H34A H 1.1846 0.3089 0.4708 0.121 Uiso 0.32(3) 1 calc PR B 1
H34B H 1.1062 0.3358 0.3866 0.121 Uiso 0.32(3) 1 calc PR B 1
H34C H 1.0724 0.2950 0.4159 0.121 Uiso 0.32(3) 1 calc PR B 1
C27 C 1.2481(4) 0.20420(16) 0.6947(5) 0.0892(18) Uani 1 1 d . . .
H27A H 1.2694 0.2187 0.6550 0.134 Uiso 1 1 calc R B .
H27B H 1.2747 0.1767 0.7061 0.134 Uiso 1 1 calc R . .
H27C H 1.2719 0.2184 0.7544 0.134 Uiso 1 1 calc R . .
C36 C 0.997(3) 0.3617(9) 0.448(2) 0.066(5) Uani 0.32(3) 1 d PU B 1
H36A H 0.9488 0.3404 0.4154 0.099 Uiso 0.32(3) 1 calc PR B 1
H36B H 1.0024 0.3791 0.4016 0.099 Uiso 0.32(3) 1 calc PR B 1
H36C H 0.9760 0.3779 0.4853 0.099 Uiso 0.32(3) 1 calc PR B 1
C31 C 1.1348(15) 0.3713(5) 0.5182(15) 0.086(4) Uani 0.68(3) 1 d PU B 2
H31A H 1.1353 0.3849 0.5718 0.129 Uiso 0.68(3) 1 calc PR B 2
H31B H 1.1216 0.3911 0.4688 0.129 Uiso 0.68(3) 1 calc PR B 2
H31C H 1.1988 0.3587 0.5375 0.129 Uiso 0.68(3) 1 calc PR B 2
C24 C 0.7298(15) 0.3916(4) 0.4334(8) 0.075(3) Uani 0.71(4) 1 d PU A 1
H24A H 0.7627 0.4127 0.4164 0.113 Uiso 0.71(4) 1 calc PR A 1
H24B H 0.6824 0.3775 0.3769 0.113 Uiso 0.71(4) 1 calc PR A 1
H24C H 0.7786 0.3722 0.4758 0.113 Uiso 0.71(4) 1 calc PR A 1
C22 C 0.5921(13) 0.4364(4) 0.4036(14) 0.113(7) Uani 0.71(4) 1 d PU A 1
H22A H 0.5457 0.4450 0.4249 0.169 Uiso 0.71(4) 1 calc PR A 1
H22B H 0.5580 0.4198 0.3473 0.169 Uiso 0.71(4) 1 calc PR A 1
H22C H 0.6203 0.4602 0.3895 0.169 Uiso 0.71(4) 1 calc PR A 1
F1 F 0.3167(3) 0.76094(14) 0.4342(3) 0.1114(12) Uani 1 1 d . . .
C42 C 0.328(2) 0.6870(7) 0.2570(17) 0.107(7) Uani 0.25 1 d PDU C 1
H42A H 0.3016 0.6715 0.1988 0.161 Uiso 0.25 1 calc PR C 1
H42B H 0.2838 0.7094 0.2499 0.161 Uiso 0.25 1 calc PR C 1
H42C H 0.3349 0.6694 0.3081 0.161 Uiso 0.25 1 calc PR C 1
C46 C 0.3286(13) 0.6962(9) 0.1350(16) 0.122(8) Uani 0.25 1 d PDU D 2
H46A H 0.3242 0.6766 0.0881 0.183 Uiso 0.25 1 calc PR D 2
H46B H 0.2788 0.7173 0.1048 0.183 Uiso 0.25 1 calc PR D 2
H46C H 0.3176 0.6825 0.1825 0.183 Uiso 0.25 1 calc PR D 2
C44 C 0.5000 0.6901(8) 0.2500 0.154(8) Uani 0.50 2 d SPDU . .
H44A H 0.5296 0.6725 0.2210 0.185 Uiso 0.25 1 calc PR E 2
H44B H 0.4704 0.6725 0.2790 0.185 Uiso 0.25 1 calc PR E 2
C45 C 0.4241(18) 0.7144(8) 0.1784(19) 0.134(9) Uani 0.25 1 d PDU D 2
H45A H 0.4204 0.7405 0.2062 0.161 Uiso 0.25 1 calc PR D 2
H45B H 0.4430 0.7203 0.1295 0.161 Uiso 0.25 1 calc PR D 2
C43 C 0.424(2) 0.7031(10) 0.278(3) 0.148(10) Uani 0.25 1 d PDU C 1
H43A H 0.4601 0.7037 0.3473 0.178 Uiso 0.25 1 calc PR C 1
H43B H 0.4104 0.7317 0.2585 0.178 Uiso 0.25 1 calc PR C 1
C39 C 0.5000 0.5582(7) 0.2500 0.173(9) Uani 0.50 2 d SPDU . .
H39A H 0.4418 0.5760 0.2203 0.207 Uiso 0.25 1 calc PR F 1
H39B H 0.5582 0.5760 0.2797 0.207 Uiso 0.25 1 calc PR F 1
C38 C 0.494(2) 0.5356(8) 0.3238(13) 0.162(12) Uani 0.25 1 d PDU G 1
H38A H 0.4610 0.5095 0.2980 0.195 Uiso 0.25 1 calc PR G 1
H38B H 0.5612 0.5296 0.3735 0.195 Uiso 0.25 1 calc PR G 1
C37 C 0.4417(19) 0.5562(9) 0.3652(18) 0.157(11) Uani 0.25 1 d PDU G 1
H37A H 0.3780 0.5655 0.3157 0.235 Uiso 0.25 1 calc PR G 1
H37B H 0.4801 0.5795 0.4012 0.235 Uiso 0.25 1 calc PR G 1
H37C H 0.4316 0.5376 0.4066 0.235 Uiso 0.25 1 calc PR G 1
C41 C 0.322(2) 0.5629(7) 0.2416(17) 0.116(8) Uani 0.25 1 d PDU G 2
H41A H 0.2742 0.5797 0.1905 0.174 Uiso 0.25 1 calc PR G 2
H41B H 0.3560 0.5794 0.2980 0.174 Uiso 0.25 1 calc PR G 2
H41C H 0.2878 0.5406 0.2536 0.174 Uiso 0.25 1 calc PR G 2
C40 C 0.3930(16) 0.5465(11) 0.216(2) 0.145(10) Uani 0.25 1 d PDU G 2
H40A H 0.3615 0.5494 0.1468 0.174 Uiso 0.25 1 calc PR G 2
H40B H 0.3946 0.5171 0.2276 0.174 Uiso 0.25 1 calc PR G 2
C17 C 0.6629(19) 0.4062(9) 0.509(3) 0.055(5) Uani 0.29(4) 1 d PU A 2
C20 C 0.5724(17) 0.4310(7) 0.440(3) 0.079(9) Uani 0.29(4) 1 d PU A 2
H20A H 0.5377 0.4413 0.4723 0.118 Uiso 0.29(4) 1 calc PR A 2
H20B H 0.5284 0.4136 0.3879 0.118 Uiso 0.29(4) 1 calc PR A 2
H20C H 0.5940 0.4537 0.4154 0.118 Uiso 0.29(4) 1 calc PR A 2
C19 C 0.700(2) 0.3880(10) 0.448(2) 0.061(6) Uani 0.29(4) 1 d PU A 2
H19A H 0.7130 0.4096 0.4136 0.091 Uiso 0.29(4) 1 calc PR A 2
H19B H 0.6509 0.3695 0.4031 0.091 Uiso 0.29(4) 1 calc PR A 2
H19C H 0.7609 0.3732 0.4863 0.091 Uiso 0.29(4) 1 calc PR A 2
C18 C 0.638(2) 0.3735(9) 0.559(3) 0.070(7) Uani 0.29(4) 1 d PU A 2
H18A H 0.6981 0.3604 0.6052 0.105 Uiso 0.29(4) 1 calc PR A 2
H18B H 0.5953 0.3534 0.5135 0.105 Uiso 0.29(4) 1 calc PR A 2
H18C H 0.6036 0.3856 0.5903 0.105 Uiso 0.29(4) 1 calc PR A 2
C29 C 1.0559(15) 0.3392(4) 0.4816(10) 0.060(3) Uani 0.68(3) 1 d PU B 2
C30 C 1.059(2) 0.3137(5) 0.4023(13) 0.110(6) Uani 0.68(3) 1 d PU B 2
H30A H 1.1267 0.3045 0.4230 0.165 Uiso 0.68(3) 1 calc PR B 2
H30B H 1.0377 0.3304 0.3462 0.165 Uiso 0.68(3) 1 calc PR B 2
H30C H 1.0161 0.2902 0.3879 0.165 Uiso 0.68(3) 1 calc PR B 2
C32 C 0.9527(15) 0.3582(4) 0.4334(8) 0.070(3) Uani 0.68(3) 1 d PU B 2
H32A H 0.9032 0.3369 0.4166 0.106 Uiso 0.68(3) 1 calc PR B 2
H32B H 0.9429 0.3725 0.3767 0.106 Uiso 0.68(3) 1 calc PR B 2
H32C H 0.9464 0.3774 0.4761 0.106 Uiso 0.68(3) 1 calc PR B 2
C35 C 1.171(2) 0.3758(9) 0.557(3) 0.073(6) Uani 0.32(3) 1 d PU B 1
H35A H 1.1554 0.3914 0.5991 0.110 Uiso 0.32(3) 1 calc PR B 1
H35B H 1.1713 0.3937 0.5091 0.110 Uiso 0.32(3) 1 calc PR B 1
H35C H 1.2359 0.3634 0.5925 0.110 Uiso 0.32(3) 1 calc PR B 1
C5A C 0.725(3) 0.4768(11) 0.592(2) 0.044(6) Uani 0.29(4) 1 d PU A 2
H5A H 0.6588 0.4844 0.5699 0.053 Uiso 0.29(4) 1 calc PR A 2
C6A C 0.756(3) 0.4376(12) 0.557(3) 0.034(4) Uani 0.29(4) 1 d PU A 1
C12A C 1.083(3) 0.3147(12) 0.580(3) 0.042(5) Uani 0.32(3) 1 d PU B 1
C11A C 1.113(3) 0.2741(11) 0.590(2) 0.052(6) Uani 0.32(3) 1 d PU B 1
H11A H 1.1481 0.2660 0.5586 0.063 Uiso 0.32(3) 1 calc PR B 1

loop_
_atom_site_aniso_label
_atom_site_aniso_U_11
_atom_site_aniso_U_22
_atom_site_aniso_U_33
_atom_site_aniso_U_23
_atom_site_aniso_U_13
_atom_site_aniso_U_12
Sb1 0.1015(3) 0.03536(17) 0.04006(17) 0.00578(12) 0.04597(19) 0.00385(16)
Sb2 0.0516(2) 0.03560(17) 0.03968(17) -0.00578(12) -0.00667(13) -0.00141(13)
Mn1 0.0331(3) 0.0150(2) 0.0247(2) 0.000 0.0124(2) 0.000
N2 0.0312(14) 0.0145(12) 0.0219(12) 0.000 0.0112(11) 0.000
N3 0.0292(14) 0.0143(12) 0.0232(13) 0.000 0.0107(11) 0.000
F2 0.0765(17) 0.0512(14) 0.0633(15) -0.0044(12) -0.0200(13) 0.0118(12)
N1 0.0357(12) 0.0210(11) 0.0345(11) -0.0056(8) 0.0101(9) -0.0017(8)
F4 0.170(3) 0.0515(14) 0.0629(15) 0.0045(12) 0.0793(19) 0.0157(16)
N4 0.0503(14) 0.0213(11) 0.0348(11) 0.0062(8) 0.0252(11) 0.0042(9)
C10 0.0496(17) 0.0247(13) 0.0505(17) 0.0025(11) 0.0319(15) 0.0072(11)
F5 0.178(3) 0.0456(14) 0.0706(16) 0.0206(12) 0.085(2) 0.0161(16)
C2 0.0309(12) 0.0198(11) 0.0245(10) -0.0005(8) 0.0121(9) 0.0008(9)
F3 0.0801(18) 0.0449(13) 0.0715(17) -0.0213(12) -0.0155(13) -0.0029(12)
C4 0.0356(14) 0.0248(13) 0.0510(17) -0.0021(11) 0.0188(13) 0.0043(10)
C8 0.0299(12) 0.0201(11) 0.0254(11) 0.0003(8) 0.0125(9) 0.0015(9)
C1 0.0326(13) 0.0220(12) 0.0342(13) -0.0045(9) 0.0117(10) 0.0007(9)
C7 0.0423(15) 0.0224(12) 0.0348(13) 0.0047(10) 0.0223(11) 0.0054(10)
C3 0.0351(13) 0.0206(12) 0.0336(12) -0.0034(9) 0.0156(11) 0.0002(9)
C9 0.0368(14) 0.0214(12) 0.0345(13) 0.0035(9) 0.0182(11) 0.0040(9)
F6 0.104(3) 0.111(3) 0.109(3) -0.003(2) 0.041(2) -0.010(2)
C6B 0.023(4) 0.027(2) 0.056(6) -0.010(3) 0.008(3) 0.004(2)
C12B 0.074(8) 0.029(5) 0.038(5) 0.001(3) 0.040(5) 0.008(4)
C25 0.074(2) 0.0258(15) 0.075(2) 0.0044(15) 0.052(2) 0.0129(15)
C11B 0.066(6) 0.025(3) 0.043(5) 0.002(3) 0.040(5) 0.004(3)
C28 0.119(4) 0.0232(16) 0.100(3) 0.0128(18) 0.077(3) 0.0209(19)
C13 0.0416(17) 0.0265(15) 0.074(2) -0.0048(14) 0.0202(16) 0.0088(12)
C15 0.066(3) 0.0230(16) 0.102(4) -0.0141(19) 0.021(2) 0.0064(15)
C33 0.099(12) 0.045(8) 0.064(12) 0.013(8) 0.062(9) 0.016(8)
C5B 0.034(3) 0.031(2) 0.043(5) -0.003(3) 0.007(3) 0.0050(19)
C16 0.092(4) 0.060(3) 0.131(5) -0.009(3) 0.069(4) 0.028(3)
C21 0.045(5) 0.040(4) 0.065(6) -0.010(3) -0.010(3) -0.003(3)
C23 0.056(5) 0.056(6) 0.117(10) -0.018(6) 0.015(6) -0.022(4)
C14 0.086(3) 0.035(2) 0.088(3) 0.008(2) 0.009(3) 0.016(2)
C26 0.156(5) 0.036(2) 0.089(4) -0.012(2) 0.079(4) 0.007(3)
C34 0.17(2) 0.050(8) 0.090(15) 0.029(8) 0.113(15) 0.026(10)
C27 0.081(3) 0.058(3) 0.139(5) 0.014(3) 0.061(4) 0.036(3)
C36 0.109(13) 0.055(10) 0.050(10) 0.010(7) 0.051(11) 0.012(11)
C31 0.126(10) 0.057(6) 0.120(11) 0.022(6) 0.094(9) -0.005(6)
C24 0.101(9) 0.049(4) 0.041(4) -0.016(3) 0.006(5) 0.002(5)
C22 0.077(8) 0.074(6) 0.093(9) -0.010(5) -0.036(6) 0.015(5)
F1 0.125(3) 0.111(3) 0.107(3) 0.002(2) 0.061(3) -0.007(2)
C42 0.156(17) 0.071(15) 0.077(14) 0.010(11) 0.041(15) 0.067(13)
C46 0.204(19) 0.085(17) 0.14(2) -0.018(15) 0.135(17) 0.019(15)
C44 0.215(19) 0.088(15) 0.18(2) 0.000 0.112(16) 0.000
C45 0.19(2) 0.098(18) 0.14(2) -0.021(13) 0.107(18) 0.030(12)
C43 0.153(18) 0.095(17) 0.15(2) 0.008(17) 0.037(17) 0.063(13)
C39 0.151(16) 0.081(14) 0.20(2) 0.000 0.018(16) 0.000
C38 0.12(2) 0.076(18) 0.19(3) -0.005(14) -0.011(17) -0.041(14)
C37 0.086(19) 0.09(2) 0.19(3) 0.01(2) -0.016(15) -0.041(15)
C41 0.18(2) 0.072(15) 0.075(14) 0.009(11) 0.044(15) -0.064(15)
C40 0.20(2) 0.13(2) 0.106(19) 0.018(17) 0.076(17) -0.059(17)
C17 0.025(6) 0.040(8) 0.071(13) -0.013(7) 0.000(7) -0.003(5)
C20 0.036(7) 0.036(8) 0.091(16) -0.024(8) -0.029(8) -0.002(5)
C19 0.051(10) 0.052(10) 0.040(10) -0.010(7) -0.010(6) 0.002(7)
C18 0.036(8) 0.049(9) 0.11(2) -0.009(10) 0.024(11) -0.014(6)
C29 0.117(9) 0.038(4) 0.055(6) 0.012(3) 0.064(6) 0.009(5)
C30 0.22(2) 0.077(6) 0.084(9) 0.016(5) 0.116(12) 0.032(9)
C32 0.119(9) 0.051(4) 0.037(4) 0.015(3) 0.034(6) 0.018(6)
C35 0.090(12) 0.051(9) 0.13(2) 0.018(10) 0.089(13) -0.001(9)
C5A 0.034(7) 0.040(8) 0.045(12) -0.009(9) 0.007(9) 0.015(5)
C6A 0.029(9) 0.032(6) 0.040(7) -0.005(4) 0.015(5) 0.003(6)
C12A 0.076(13) 0.016(7) 0.052(14) 0.004(9) 0.046(11) 0.002(7)
C11A 0.082(15) 0.048(9) 0.048(12) 0.001(9) 0.047(11) 0.019(10)

loop_
_atom_type_symbol
_atom_type_description
_atom_type_scat_dispersion_real
_atom_type_scat_dispersion_imag
_atom_type_scat_source
C C 0.0033 0.0016 'International Tables Vol C Tables 4.2.6.8 and 6.1.1.4'
H H 0.0000 0.0000 'International Tables Vol C Tables 4.2.6.8 and 6.1.1.4'
N N 0.0061 0.0033 'International Tables Vol C Tables 4.2.6.8 and 6.1.1.4'
F F 0.0171 0.0103 'International Tables Vol C Tables 4.2.6.8 and 6.1.1.4'
Mn Mn 0.3368 0.7283 'International Tables Vol C Tables 4.2.6.8 and 6.1.1.4'
Sb Sb -0.5866 1.5461 'International Tables Vol C Tables 4.2.6.8 and 6.1.1.4'

loop_
_geom_angle_atom_site_label_1
_geom_angle_atom_site_label_2
_geom_angle_atom_site_label_3
_geom_angle
_geom_angle_site_symmetry_1
_geom_angle_site_symmetry_3
F4 Sb1 F4 179.997(1) 5_766 .
F4 Sb1 F5 90.60(11) . 5_766
F4 Sb1 F5 89.40(11) 5_766 5_766
F4 Sb1 F5 90.60(11) 5_766 .
F4 Sb1 F5 89.40(11) . .
F5 Sb1 F5 180.00(9) . 5_766
F6 Sb1 F4 90.48(19) . 5_766
F6 Sb1 F4 89.52(19) 5_766 5_766
F6 Sb1 F4 90.48(19) 5_766 .
F6 Sb1 F4 89.52(19) . .
F6 Sb1 F5 89.44(19) 5_766 5_766
F6 Sb1 F5 89.44(19) . .
F6 Sb1 F5 90.56(19) 5_766 .
F6 Sb1 F5 90.56(19) . 5_766
F6 Sb1 F6 179.997(1) . 5_766
F2 Sb2 F2 180.00(13) . 7_566
F2 Sb2 F3 89.36(11) . 7_566
F2 Sb2 F3 90.64(11) 7_566 7_566
F2 Sb2 F3 90.64(11) . .
F2 Sb2 F3 89.36(11) 7_566 .
F3 Sb2 F3 180.00(9) 7_566 .
F1 Sb2 F2 89.68(19) 7_566 7_566
F1 Sb2 F2 89.68(19) . .
F1 Sb2 F2 90.32(19) 7_566 .
F1 Sb2 F2 90.32(19) . 7_566
F1 Sb2 F3 89.56(19) . 7_566
F1 Sb2 F3 90.44(19) 7_566 7_566
F1 Sb2 F3 90.44(19) . .
F1 Sb2 F3 89.56(19) 7_566 .
F1 Sb2 F1 179.999(1) 7_566 .
N2 Mn1 N3 180.000(2) . .
N2 Mn1 N1 80.24(7) . 2_756
N2 Mn1 N1 80.24(7) . .
N2 Mn1 N4 99.80(7) . 2_756
N2 Mn1 N4 99.80(7) . .
N3 Mn1 N1 99.76(7) . .
N3 Mn1 N1 99.76(7) . 2_756
N3 Mn1 N4 80.19(7) . 2_756
N3 Mn1 N4 80.20(7) . .
N1 Mn1 N1 160.47(14) . 2_756
N1 Mn1 N4 88.30(11) 2_756 2_756
N1 Mn1 N4 95.02(11) . 2_756
N1 Mn1 N4 95.02(11) 2_756 .
N1 Mn1 N4 88.30(11) . .
N4 Mn1 N4 160.39(14) . 2_756
C2 N2 Mn1 116.80(15) . .
C2 N2 Mn1 116.80(15) 2_756 .
C2 N2 C2 126.4(3) 2_756 .
C8 N3 Mn1 116.74(15) . .
C8 N3 Mn1 116.75(15) 2_756 .
C8 N3 C8 126.5(3) . 2_756
C1 N1 Mn1 117.54(19) . .
C7 N4 Mn1 117.68(18) . .
C9 C10 C25 121.8(3) . .
C9 C10 C11B 119.5(7) . .
C11B C10 C25 118.5(7) . .
C11A C10 C9 116.3(16) . .
C11A C10 C25 120.4(16) . .
C11A C10 C11B 15.5(17) . .
N2 C2 C1 111.2(2) . .
N2 C2 C3 128.3(2) . .
C3 C2 C1 120.3(2) . .
C3 C4 C13 121.6(3) . .
C3 C4 C5B 119.0(6) . .
C5B C4 C13 119.3(6) . .
C5A C4 C3 118.0(15) . .
C5A C4 C13 118.6(15) . .
C5A C4 C5B 17.0(17) . .
N3 C8 C7 111.3(2) . .
N3 C8 C9 128.1(2) . .
C9 C8 C7 120.4(2) . .
N1 C1 C2 113.2(2) . .
N1 C1 C6B 127.4(6) . .
N1 C1 C6A 126.7(15) . .
C2 C1 C6B 119.2(6) . .
C6A C1 C2 118.7(15) . .
C6A C1 C6B 14.4(14) . .
N4 C7 C8 113.1(2) . .
N4 C7 C12B 128.1(9) . .
N4 C7 C12A 125.9(18) . .
C8 C7 C12B 118.7(9) . .
C12A C7 C8 120.2(18) . .
C12A C7 C12B 12(2) . .
C4 C3 C2 119.5(3) . .
C10 C9 C8 119.5(3) . .
C1 C6B C17 118.0(14) . .
C5A C6B C1 111.5(17) . .
C5A C6B C17 127(2) . .
C7 C12B C29 120.3(15) . .
C11B C12B C7 116.1(15) . .
C11B C12B C29 123.6(15) . .
C28 C25 C10 111.6(3) . .
C28 C25 C27 108.7(4) . .
C26 C25 C10 110.1(4) . .
C26 C25 C28 107.5(4) . .
C26 C25 C27 110.8(4) . .
C27 C25 C10 108.2(3) . .
C12B C11B C10 123.4(13) . .
C4 C13 C16 108.0(3) . .
C15 C13 C4 111.7(3) . .
C15 C13 C16 108.8(4) . .
C14 C13 C4 110.3(3) . .
C14 C13 C15 107.7(4) . .
C14 C13 C16 110.3(4) . .
C36 C33 C34 103(2) . .
C36 C33 C35 109.8(19) . .
C36 C33 C12A 108(3) . .
C35 C33 C34 110(2) . .
C35 C33 C12A 114(2) . .
C12A C33 C34 112(2) . .
C6A C5B C4 121.4(18) . .
C23 C21 C24 111.6(9) . .
C23 C21 C22 109.7(10) . .
C23 C21 C6A 115.7(17) . .
C24 C21 C22 104.1(9) . .
C6A C21 C24 102.4(16) . .
C6A C21 C22 112.5(18) . .
C45 C44 C45 112(3) . 2_655
C45 C44 C43 93(2) 2_655 .
C45 C44 C43 68.5(19) . .
C45 C44 C43 68.5(19) 2_655 2_655
C45 C44 C43 93(2) . 2_655
C43 C44 C43 147(3) 2_655 .
C46 C45 C44 114.8(19) . .
C42 C43 C44 133(3) . .
C38 C39 C38 118(2) 2_655 .
C38 C39 C40 71.7(18) . .
C38 C39 C40 93.1(19) 2_655 .
C38 C39 C40 93.1(19) . 2_655
C38 C39 C40 71.7(18) 2_655 2_655
C40 C39 C40 151(3) 2_655 .
C37 C38 C39 114.5(18) . .
C41 C40 C39 130(3) . .
C6B C17 C20 105.8(19) . .
C19 C17 C6B 105(2) . .
C19 C17 C20 103(2) . .
C19 C17 C18 111(2) . .
C18 C17 C6B 118(2) . .
C18 C17 C20 113(2) . .
C12B C29 C30 109.9(11) . .
C12B C29 C32 109.4(12) . .
C31 C29 C12B 111.2(11) . .
C31 C29 C30 111.2(11) . .
C31 C29 C32 111.2(9) . .
C32 C29 C30 103.7(9) . .
C4 C5A C6B 127(3) . .
C1 C6A C5B 115(2) . .
C1 C6A C21 125(3) . .
C5B C6A C21 116(3) . .
C7 C12A C33 124(3) . .
C7 C12A C11A 116(3) . .
C11A C12A C33 121(3) . .
C10 C11A C12A 127(3) . .

loop_
_geom_bond_atom_site_label_1
_geom_bond_atom_site_label_2
_geom_bond_distance
_geom_bond_site_symmetry_2
Sb1 F4 1.865(2) .
Sb1 F4 1.865(2) 5_766
Sb1 F5 1.873(2) 5_766
Sb1 F5 1.873(2) .
Sb1 F6 1.844(4) 5_766
Sb1 F6 1.844(4) .
Sb2 F2 1.866(2) .
Sb2 F2 1.866(2) 7_566
Sb2 F3 1.875(2) .
Sb2 F3 1.874(2) 7_566
Sb2 F1 1.847(4) .
Sb2 F1 1.847(4) 7_566
Mn1 N2 1.910(3) .
Mn1 N3 1.911(3) .
Mn1 N1 1.917(3) 2_756
Mn1 N1 1.917(3) .
Mn1 N4 1.919(2) 2_756
Mn1 N4 1.919(2) .
N2 C2 1.368(3) .
N2 C2 1.368(3) 2_756
N3 C8 1.370(3) 2_756
N3 C8 1.370(3) .
N1 C1 1.326(4) .
N4 C7 1.326(4) .
C10 C9 1.375(4) .
C10 C25 1.529(4) .
C10 C11B 1.459(14) .
C10 C11A 1.35(4) .
C2 C1 1.441(4) .
C2 C3 1.398(3) .
C4 C3 1.371(4) .
C4 C13 1.528(4) .
C4 C5B 1.459(14) .
C4 C5A 1.34(4) .
C8 C7 1.442(4) .
C8 C9 1.395(3) .
C1 C6B 1.463(16) .
C1 C6A 1.40(4) .
C7 C12B 1.48(2) .
C7 C12A 1.33(5) .
C6B C17 1.55(3) .
C6B C5A 1.40(3) .
C12B C11B 1.35(3) .
C12B C29 1.53(2) .
C25 C28 1.520(5) .
C25 C26 1.505(6) .
C25 C27 1.529(7) .
C13 C15 1.518(5) .
C13 C16 1.534(7) .
C13 C14 1.504(6) .
C33 C34 1.58(3) .
C33 C36 1.50(3) .
C33 C35 1.52(3) .
C33 C12A 1.55(5) .
C5B C6A 1.43(4) .
C21 C23 1.525(13) .
C21 C24 1.541(14) .
C21 C22 1.568(14) .
C21 C6A 1.54(4) .
C31 C29 1.515(14) .
C42 C43 1.453(19) .
C46 C45 1.435(18) .
C44 C45 1.443(18) 2_655
C44 C45 1.443(18) .
C44 C43 1.522(18) .
C44 C43 1.522(18) 2_655
C39 C38 1.456(15) .
C39 C38 1.456(15) 2_655
C39 C40 1.527(18) .
C39 C40 1.527(18) 2_655
C38 C37 1.448(17) .
C41 C40 1.464(19) .
C17 C20 1.55(3) .
C17 C19 1.50(3) .
C17 C18 1.51(3) .
C29 C30 1.565(14) .
C29 C32 1.543(14) .
C12A C11A 1.41(6) .

loop_
_geom_hbond_atom_site_label_D
_geom_hbond_atom_site_label_H
_geom_hbond_atom_site_label_A
_geom_hbond_distance_DH
_geom_hbond_distance_HA
_geom_hbond_distance_DA
_geom_hbond_angle_DHA
_geom_hbond_site_symmetry_A
N1 H1 F3 0.88 2.38 3.176(3) 149.9 5_666
N4 H4 F5 0.88 2.39 3.178(3) 149.8 .
